data_7151628
loop_
_publ_author_name
'Bhurruth-Alcor, Yushma'
'R\/ost, Therese'
'Jorgensen, Michael R.'
'Kontogiorgis, Christos'
'Skorve, Jon'
'Cooper, Robert G.'
'Sheridan, Joseph M.'
'Hamilton, William D. O.'
'Heal, Jonathan R.'
'Berge, Rolf K.'
'Miller, Andrew D.'

_publ_section_title
;
 Synthesis of novel PPAR\a/\g dual agonists as potential drugs for the
 treatment of the metabolic syndrome and diabetes type II designed
 using a new de novo design program PROTOBUILD.
;
_journal_issue 4
_journal_name_full 'Organic &amp; biomolecular chemistry'
_journal_page_first 1169
_journal_page_last 1188
_journal_paper_doi 10.1039/C0OB00146E
_journal_volume 9
_journal_year 2011
_chemical_formula_moiety 'C22 H16 N2 O2 S'
_chemical_formula_sum 'C22 H16 N2 O2 S'
_chemical_formula_weight 372.43
_chemical_name_systematic
;
?
;
_space_group_IT_number 14
_symmetry_cell_setting monoclinic
_symmetry_space_group_name_Hall '-P 2yn'
_symmetry_space_group_name_H-M 'P 1 21/n 1'
_atom_sites_solution_hydrogens geom
_atom_sites_solution_primary direct
_atom_sites_solution_secondary difmap
_audit_creation_method SHELXL-97
_cell_angle_alpha 90.00
_cell_angle_beta 100.888(3)
_cell_angle_gamma 90.00
_cell_formula_units_Z 4
_cell_length_a 10.8591(3)
_cell_length_b 10.0425(3)
_cell_length_c 17.0542(4)
_cell_measurement_reflns_used 4785
_cell_measurement_temperature 173(2)
_cell_measurement_theta_max 28.8460
_cell_measurement_theta_min 3.7750
_cell_volume 1826.32(9)
_computing_cell_refinement 'CrysAlis RED, Oxford Diffraction Ltd'
_computing_data_collection 'CrysAlis CCD, Oxford Diffraction Ltd'
_computing_data_reduction 'CrysAlis RED, Oxford Diffraction Ltd'
_computing_molecular_graphics 'Bruker SHELXTL'
_computing_publication_material 'Bruker SHELXTL'
_computing_structure_refinement 'SHELXL-97 (Sheldrick, 1997)'
_computing_structure_solution 'SHELXS-97 (Sheldrick, 1990)'
_diffrn_ambient_temperature 173(2)
_diffrn_detector_area_resol_mean 15.9863
_diffrn_measured_fraction_theta_full 0.875
_diffrn_measured_fraction_theta_max 0.875
_diffrn_measurement_device_type 'OD Xcalibur 3'
_diffrn_measurement_method 'omega scans'
_diffrn_radiation_monochromator graphite
_diffrn_radiation_source 'Enhance (Mo) X-ray Source'
_diffrn_radiation_type MoK\a
_diffrn_radiation_wavelength 0.71073
_diffrn_reflns_av_R_equivalents 0.0606
_diffrn_reflns_av_sigmaI/netI 0.0621
_diffrn_reflns_limit_h_max 14
_diffrn_reflns_limit_h_min -14
_diffrn_reflns_limit_k_max 13
_diffrn_reflns_limit_k_min -10
_diffrn_reflns_limit_l_max 22
_diffrn_reflns_limit_l_min -22
_diffrn_reflns_number 12993
_diffrn_reflns_theta_full 28.96
_diffrn_reflns_theta_max 28.96
_diffrn_reflns_theta_min 3.79
_diffrn_standards_number 0
_exptl_absorpt_coefficient_mu 0.197
_exptl_absorpt_correction_T_max 0.988
_exptl_absorpt_correction_T_min 0.976
_exptl_absorpt_correction_type analytical
_exptl_absorpt_process_details
;
CrysAlis RED, Oxford Diffraction Ltd.,
Version 1.171.31.7 (release 18-10-2006 CrysAlis171 .NET)
(compiled Oct 18 2006,16:28:17)
Analytical numeric absorption correction using a multifaceted crystal
model based on expressions derived by R.C. Clark & J.S. Reid.
(Clark, R. C. & Reid, J. S. (1995). Acta Cryst. A51, 887-897)
;
_exptl_crystal_colour Colourless
_exptl_crystal_density_diffrn 1.354
_exptl_crystal_density_method 'not measured'
_exptl_crystal_description blocks
_exptl_crystal_F_000 776
_exptl_crystal_size_max 0.11
_exptl_crystal_size_mid 0.08
_exptl_crystal_size_min 0.08
_refine_diff_density_max 0.248
_refine_diff_density_min -0.307
_refine_diff_density_rms 0.039
_refine_ls_extinction_method none
_refine_ls_goodness_of_fit_ref 1.040
_refine_ls_hydrogen_treatment constr
_refine_ls_matrix_type full
_refine_ls_number_parameters 245
_refine_ls_number_reflns 4231
_refine_ls_number_restraints 7
_refine_ls_restrained_S_all 1.044
_refine_ls_R_factor_all 0.0808
_refine_ls_R_factor_gt 0.0438
_refine_ls_shift/su_max 0.000
_refine_ls_shift/su_mean 0.000
_refine_ls_structure_factor_coef Fsqd
_refine_ls_weighting_details 'calc w=1/[\s^2^(Fo^2^)+(0.0542P)^2^+0.0000P] where P=(Fo^2^+2Fc^2^)/3'
_refine_ls_weighting_scheme calc
_refine_ls_wR_factor_gt 0.1012
_refine_ls_wR_factor_ref 0.1155
_reflns_number_gt 2710
_reflns_number_total 4231
_reflns_threshold_expression >2sigma(I)
_cod_data_source_file C0OB00146E.TXT
_cod_data_source_block Compound_25
_cod_depositor_comments
;
The following automatic conversions were performed:
'_symmetry_cell_setting' value 'Monoclinic' changed to 'monoclinic'
according to '/home/saulius/struct/CIF-dictionaries/cif_core.dic'
dictionary named 'cif_core.dic' version 2.4.1 from 2010-06-29.

Automatic conversion script
Id: cif_fix_enum 1555 2011-01-17 13:19:09Z saulius 
;
_cod_original_sg_symbol_H-M P2(1)/n
_cod_database_code 7151628

loop_
_symmetry_equiv_pos_as_xyz
'x, y, z'
'-x+1/2, y+1/2, -z+1/2'
'-x, -y, -z'
'x-1/2, -y-1/2, z-1/2'

loop_
_atom_site_label
_atom_site_type_symbol
_atom_site_fract_x
_atom_site_fract_y
_atom_site_fract_z
_atom_site_U_iso_or_equiv
_atom_site_adp_type
_atom_site_occupancy
_atom_site_symmetry_multiplicity
_atom_site_calc_flag
_atom_site_refinement_flags
_atom_site_disorder_assembly
_atom_site_disorder_group
N1 N 0.58850(12) 0.94935(14) 0.89361(8) 0.0372(3) Uani 1 1 d . A .
C2 C 0.69146(15) 0.9818(2) 0.95585(10) 0.0409(4) Uani 1 1 d . . .
C3 C 0.66789(15) 1.0993(2) 0.98703(10) 0.0451(5) Uani 1 1 d . . .
H3A H 0.7210 1.1425 1.0302 0.054 Uiso 1 1 calc R . .
C4 C 0.55142(15) 1.14953(19) 0.94562(10) 0.0398(4) Uani 1 1 d . . .
C5 C 0.48547(17) 1.2660(2) 0.95259(11) 0.0454(5) Uani 1 1 d . . .
H5A H 0.5168 1.3297 0.9926 0.054 Uiso 1 1 calc R . .
C6 C 0.37405(18) 1.28779(19) 0.90068(11) 0.0456(5) Uani 1 1 d . . .
C7 C 0.32607(16) 1.1936(2) 0.84183(11) 0.0438(4) Uani 1 1 d . . .
H7A H 0.2488 1.2108 0.8067 0.053 Uiso 1 1 calc R . .
C8 C 0.38902(15) 1.0772(2) 0.83434(10) 0.0419(4) Uani 1 1 d . . .
H8A H 0.3564 1.0134 0.7947 0.050 Uiso 1 1 calc R . .
C9 C 0.50191(15) 1.05544(18) 0.88659(9) 0.0363(4) Uani 1 1 d . . .
S10 S 0.56610(4) 0.80969(5) 0.83901(3) 0.04155(16) Uani 1 1 d D . .
O11 O 0.64141(13) 0.70998(14) 0.88334(8) 0.0609(4) Uani 1 1 d . A .
O12 O 0.43393(11) 0.79307(13) 0.81821(8) 0.0532(4) Uani 1 1 d . A .
C13 C 0.6292(3) 0.8375(3) 0.75531(15) 0.0417(11) Uani 0.702(10) 1 d PGD A 1
C14 C 0.5651(5) 0.9162(4) 0.69387(19) 0.0688(14) Uani 0.702(10) 1 d PGD A 1
H14A H 0.4858 0.9530 0.6977 0.083 Uiso 0.702(10) 1 calc PR A 1
C15 C 0.6168(7) 0.9410(3) 0.6267(2) 0.090(2) Uani 0.702(10) 1 d PG A 1
H15A H 0.5730 0.9948 0.5847 0.108 Uiso 0.702(10) 1 calc PR A 1
C16 C 0.7327(6) 0.8872(3) 0.6211(2) 0.0712(17) Uani 0.702(10) 1 d PG A 1
H16A H 0.7681 0.9041 0.5752 0.085 Uiso 0.702(10) 1 calc PR A 1
C17 C 0.7969(3) 0.8085(5) 0.6825(2) 0.0609(15) Uani 0.702(10) 1 d PG A 1
H17A H 0.8761 0.7716 0.6786 0.073 Uiso 0.702(10) 1 calc PR A 1
C18 C 0.7451(2) 0.7836(5) 0.74963(14) 0.0498(11) Uani 0.702(10) 1 d PGD A 1
H18A H 0.7889 0.7298 0.7916 0.060 Uiso 0.702(10) 1 calc PR A 1
C13' C 0.6106(5) 0.8552(9) 0.7478(3) 0.030(2) Uiso 0.298(10) 1 d PGD A 2
C14' C 0.5194(5) 0.9033(8) 0.6859(4) 0.041(2) Uiso 0.298(10) 1 d PGD A 2
H14B H 0.4359 0.9157 0.6939 0.049 Uiso 0.298(10) 1 calc PR A 2
C15' C 0.5505(6) 0.9333(7) 0.6125(3) 0.049(2) Uiso 0.298(10) 1 d PG A 2
H15B H 0.4882 0.9663 0.5702 0.058 Uiso 0.298(10) 1 calc PR A 2
C16' C 0.6727(6) 0.9152(7) 0.6009(3) 0.044(2) Uiso 0.298(10) 1 d PG A 2
H16B H 0.6939 0.9357 0.5507 0.053 Uiso 0.298(10) 1 calc PR A 2
C17' C 0.7638(5) 0.8670(8) 0.6628(3) 0.035(2) Uiso 0.298(10) 1 d PG A 2
H17B H 0.8474 0.8546 0.6549 0.042 Uiso 0.298(10) 1 calc PR A 2
C18' C 0.7328(5) 0.8370(8) 0.7362(3) 0.045(2) Uiso 0.298(10) 1 d PGD A 2
H18B H 0.7951 0.8041 0.7785 0.054 Uiso 0.298(10) 1 calc PR A 2
C19 C 0.80761(16) 0.8994(2) 0.97983(10) 0.0490(5) Uani 1 1 d . . .
H19A H 0.7822 0.8060 0.9864 0.059 Uiso 1 1 calc R . .
H19B H 0.8525 0.9310 1.0325 0.059 Uiso 1 1 calc R . .
C20 C 0.89827(15) 0.90162(18) 0.92215(10) 0.0381(4) Uani 1 1 d . . .
C21 C 0.90877(16) 1.01031(18) 0.87401(11) 0.0417(4) Uani 1 1 d . . .
H21A H 0.8576 1.0863 0.8764 0.050 Uiso 1 1 calc R . .
C22 C 0.99268(16) 1.00966(19) 0.82253(11) 0.0447(5) Uani 1 1 d . . .
H22A H 0.9986 1.0849 0.7897 0.054 Uiso 1 1 calc R . .
C23 C 1.06792(16) 0.9005(2) 0.81846(11) 0.0473(5) Uani 1 1 d . . .
H23A H 1.1249 0.9000 0.7825 0.057 Uiso 1 1 calc R . .
C24 C 1.06037(17) 0.7934(2) 0.86628(13) 0.0509(5) Uani 1 1 d . . .
H24A H 1.1125 0.7181 0.8638 0.061 Uiso 1 1 calc R . .
C25 C 0.97669(17) 0.79392(19) 0.91863(12) 0.0475(5) Uani 1 1 d . . .
H25A H 0.9732 0.7194 0.9525 0.057 Uiso 1 1 calc R . .
C26 C 0.3051(2) 1.4086(2) 0.90767(13) 0.0599(6) Uani 1 1 d . . .
N26 N 0.2505(2) 1.5037(2) 0.91303(15) 0.0878(7) Uani 1 1 d . . .

loop_
_atom_site_aniso_label
_atom_site_aniso_U_11
_atom_site_aniso_U_22
_atom_site_aniso_U_33
_atom_site_aniso_U_23
_atom_site_aniso_U_13
_atom_site_aniso_U_12
N1 0.0333(7) 0.0466(9) 0.0319(7) -0.0052(7) 0.0070(6) 0.0009(7)
C2 0.0325(8) 0.0623(13) 0.0288(8) 0.0001(9) 0.0080(7) -0.0023(9)
C3 0.0359(9) 0.0677(14) 0.0319(9) -0.0126(9) 0.0069(8) -0.0088(9)
C4 0.0363(9) 0.0531(12) 0.0322(9) -0.0070(8) 0.0120(8) -0.0069(8)
C5 0.0496(11) 0.0496(13) 0.0415(10) -0.0099(9) 0.0205(9) -0.0085(10)
C6 0.0469(10) 0.0460(12) 0.0489(11) 0.0026(9) 0.0221(9) 0.0010(9)
C7 0.0347(9) 0.0544(12) 0.0436(10) 0.0020(10) 0.0106(8) 0.0024(9)
C8 0.0356(9) 0.0537(12) 0.0366(9) -0.0070(9) 0.0071(8) -0.0038(9)
C9 0.0340(8) 0.0463(11) 0.0309(8) -0.0020(8) 0.0121(7) -0.0026(8)
S10 0.0442(3) 0.0445(3) 0.0380(2) -0.0024(2) 0.0130(2) -0.0023(2)
O11 0.0802(10) 0.0514(9) 0.0510(8) 0.0067(7) 0.0121(8) 0.0175(8)
O12 0.0446(7) 0.0561(9) 0.0612(8) -0.0128(7) 0.0161(6) -0.0131(6)
C13 0.0479(19) 0.038(2) 0.0407(16) -0.0106(13) 0.0110(14) -0.0021(14)
C14 0.096(3) 0.066(3) 0.052(2) 0.0055(18) 0.033(2) 0.035(3)
C15 0.167(6) 0.056(2) 0.063(2) 0.0203(19) 0.059(3) 0.045(3)
C16 0.113(5) 0.057(2) 0.057(2) -0.008(2) 0.049(3) -0.012(3)
C17 0.0534(19) 0.085(3) 0.0495(19) -0.028(2) 0.0233(17) -0.015(2)
C18 0.0428(16) 0.071(3) 0.0354(15) -0.0197(16) 0.0073(12) -0.0023(16)
C19 0.0409(10) 0.0704(14) 0.0355(9) 0.0089(10) 0.0066(8) 0.0030(10)
C20 0.0321(8) 0.0430(11) 0.0371(9) 0.0015(8) 0.0010(7) 0.0019(8)
C21 0.0418(9) 0.0375(11) 0.0471(10) 0.0006(9) 0.0116(8) 0.0082(8)
C22 0.0465(10) 0.0408(11) 0.0495(11) 0.0015(9) 0.0162(9) 0.0017(9)
C23 0.0370(9) 0.0562(13) 0.0498(11) -0.0105(10) 0.0108(8) -0.0003(9)
C24 0.0399(10) 0.0425(12) 0.0673(13) -0.0132(11) 0.0022(9) 0.0099(9)
C25 0.0463(10) 0.0411(11) 0.0515(11) 0.0056(9) -0.0002(9) 0.0039(9)
C26 0.0648(13) 0.0556(14) 0.0639(14) 0.0005(12) 0.0235(11) 0.0065(12)
N26 0.1008(15) 0.0637(14) 0.1022(18) 0.0002(12) 0.0279(14) 0.0277(13)

loop_
_atom_type_symbol
_atom_type_description
_atom_type_scat_dispersion_real
_atom_type_scat_dispersion_imag
_atom_type_scat_source
C C 0.0033 0.0016 'International Tables Vol C Tables 4.2.6.8 and 6.1.1.4'
H H 0.0000 0.0000 'International Tables Vol C Tables 4.2.6.8 and 6.1.1.4'
N N 0.0061 0.0033 'International Tables Vol C Tables 4.2.6.8 and 6.1.1.4'
O O 0.0106 0.0060 'International Tables Vol C Tables 4.2.6.8 and 6.1.1.4'
S S 0.1246 0.1234 'International Tables Vol C Tables 4.2.6.8 and 6.1.1.4'

loop_
_geom_angle_atom_site_label_1
_geom_angle_atom_site_label_2
_geom_angle_atom_site_label_3
_geom_angle
_geom_angle_site_symmetry_1
_geom_angle_site_symmetry_3
_geom_angle_publ_flag
C9 N1 C2 107.88(14) . . ?
C9 N1 S10 124.08(11) . . ?
C2 N1 S10 128.00(12) . . ?
C3 C2 N1 108.35(15) . . ?
C3 C2 C19 126.30(16) . . ?
N1 C2 C19 125.32(16) . . ?
C2 C3 C4 109.55(16) . . ?
C5 C4 C9 119.48(16) . . ?
C5 C4 C3 133.01(17) . . ?
C9 C4 C3 107.50(16) . . ?
C6 C5 C4 118.96(17) . . ?
C5 C6 C7 121.00(18) . . ?
C5 C6 C26 119.20(19) . . ?
C7 C6 C26 119.79(18) . . ?
C8 C7 C6 121.05(17) . . ?
C7 C8 C9 117.94(17) . . ?
C8 C9 C4 121.56(17) . . ?
C8 C9 N1 131.74(16) . . ?
C4 C9 N1 106.68(15) . . ?
O11 S10 O12 120.25(9) . . ?
O11 S10 N1 106.64(8) . . ?
O12 S10 N1 105.70(7) . . ?
O11 S10 C13 106.10(13) . . ?
O12 S10 C13 110.72(13) . . ?
N1 S10 C13 106.66(12) . . ?
O11 S10 C13' 115.1(2) . . ?
O12 S10 C13' 103.9(2) . . ?
N1 S10 C13' 103.7(3) . . ?
C13 S10 C13' 9.0(2) . . ?
C14 C13 C18 120.0 . . ?
C14 C13 S10 119.80(13) . . ?
C18 C13 S10 120.19(13) . . ?
C15 C14 C13 120.0 . . ?
C14 C15 C16 120.0 . . ?
C17 C16 C15 120.0 . . ?
C16 C17 C18 120.0 . . ?
C17 C18 C13 120.0 . . ?
C14' C13' C18' 120.0 . . ?
C14' C13' S10 118.8(3) . . ?
C18' C13' S10 121.1(3) . . ?
C13' C14' C15' 120.0 . . ?
C16' C15' C14' 120.0 . . ?
C17' C16' C15' 120.0 . . ?
C18' C17' C16' 120.0 . . ?
C17' C18' C13' 120.0 . . ?
C2 C19 C20 115.51(14) . . ?
C21 C20 C25 118.04(16) . . ?
C21 C20 C19 122.17(16) . . ?
C25 C20 C19 119.76(16) . . ?
C22 C21 C20 120.82(17) . . ?
C23 C22 C21 120.37(18) . . ?
C24 C23 C22 119.70(17) . . ?
C23 C24 C25 120.15(17) . . ?
C20 C25 C24 120.89(18) . . ?
N26 C26 C6 179.8(3) . . ?

loop_
_geom_bond_atom_site_label_1
_geom_bond_atom_site_label_2
_geom_bond_distance
_geom_bond_site_symmetry_2
_geom_bond_publ_flag
N1 C9 1.411(2) . ?
N1 C2 1.426(2) . ?
N1 S10 1.6757(14) . ?
C2 C3 1.339(3) . ?
C2 C19 1.499(2) . ?
C3 C4 1.419(2) . ?
C4 C5 1.388(3) . ?
C4 C9 1.411(2) . ?
C5 C6 1.375(3) . ?
C6 C7 1.406(3) . ?
C6 C26 1.442(3) . ?
C7 C8 1.372(2) . ?
C8 C9 1.390(2) . ?
S10 O11 1.4175(14) . ?
S10 O12 1.4217(13) . ?
S10 C13 1.7187(15) . ?
S10 C13' 1.774(4) . ?
C13 C14 1.3900 . ?
C13 C18 1.3900 . ?
C14 C15 1.3900 . ?
C15 C16 1.3900 . ?
C16 C17 1.3900 . ?
C17 C18 1.3900 . ?
C13' C14' 1.3900 . ?
C13' C18' 1.3900 . ?
C14' C15' 1.3900 . ?
C15' C16' 1.3900 . ?
C16' C17' 1.3900 . ?
C17' C18' 1.3900 . ?
C19 C20 1.518(2) . ?
C20 C21 1.383(2) . ?
C20 C25 1.385(2) . ?
C21 C22 1.380(2) . ?
C22 C23 1.376(3) . ?
C23 C24 1.362(3) . ?
C24 C25 1.389(3) . ?
C26 N26 1.137(3) . ?
